data_4120174
loop_
_publ_author_name
'Qisheng Lin'
'Trinath Mishra'
'John D. Corbett'

_publ_section_title
;
 Hexagonal-Diamond-like Gold Lattices, Ba and (Au,T)3 Interstitials, and
 Delocalized Bonding in a Family of Intermetallic Phases Ba2Au6(Au,T)3 (T
 = Zn, Cd, Ga, In, or Sn)
;
_journal_name_full 'Journal of the American Chemical Society'
_journal_page_first 11023
_journal_page_last 11031
_journal_paper_doi 10.1021/ja401378q
_journal_volume 135
_journal_year 2013
_chemical_formula_sum 'Au7.11 Ba2 Zn1.89'
_chemical_formula_weight 1799.10
_chemical_name_systematic
; 
 ? 
;
_space_group_IT_number 167
_symmetry_cell_setting trigonal
_symmetry_space_group_name_Hall '-R 3 2"c'
_symmetry_space_group_name_H-M 'R -3 c :H'
_atom_sites_solution_primary direct
_atom_sites_solution_secondary difmap
_audit_creation_method SHELXL-97
_cell_angle_alpha 90.00
_cell_angle_beta 90.00
_cell_angle_gamma 120.00
_cell_formula_units_Z 6
_cell_length_a 8.6747(5)
_cell_length_b 8.6747(5)
_cell_length_c 22.004(5)
_cell_measurement_reflns_used 4174
_cell_measurement_temperature 293(2)
_cell_measurement_theta_max 28.42
_cell_measurement_theta_min 3.28
_cell_volume 1434.0(3)
_computing_structure_refinement 'SHELXL-97 (Sheldrick, 2008)'
_computing_structure_solution 'SHELXS-97 (Sheldrick, 2008)'
_diffrn_ambient_temperature 293(2)
_diffrn_measured_fraction_theta_full 0.998
_diffrn_measured_fraction_theta_max 0.998
_diffrn_measurement_device_type 'Bruker Apex2 CCD'
_diffrn_measurement_method w/
_diffrn_radiation_monochromator graphite
_diffrn_radiation_source 'fine-focus sealed tube'
_diffrn_radiation_type MoK\a
_diffrn_radiation_wavelength 0.71073
_diffrn_reflns_av_R_equivalents 0.0735
_diffrn_reflns_av_sigmaI/netI 0.0357
_diffrn_reflns_limit_h_max 7
_diffrn_reflns_limit_h_min -11
_diffrn_reflns_limit_k_max 11
_diffrn_reflns_limit_k_min -9
_diffrn_reflns_limit_l_max 29
_diffrn_reflns_limit_l_min -29
_diffrn_reflns_number 4174
_diffrn_reflns_theta_full 28.42
_diffrn_reflns_theta_max 28.42
_diffrn_reflns_theta_min 3.28
_exptl_absorpt_coefficient_mu 121.338
_exptl_absorpt_correction_T_max 0.7458
_exptl_absorpt_correction_T_min 0.4057
_exptl_absorpt_correction_type empirical
_exptl_absorpt_process_details SADABS
_exptl_crystal_colour grey
_exptl_crystal_density_diffrn 12.500
_exptl_crystal_description irregular
_exptl_crystal_F_000 4383
_exptl_crystal_size_max 0.04
_exptl_crystal_size_mid 0.03
_exptl_crystal_size_min 0.02
_refine_diff_density_max 1.793
_refine_diff_density_min -1.734
_refine_diff_density_rms 0.450
_refine_ls_extinction_coef 0.000121(8)
_refine_ls_extinction_expression Fc^*^=kFc[1+0.001xFc^2^\l^3^/sin(2\q)]^-1/4^
_refine_ls_extinction_method SHELXL
_refine_ls_goodness_of_fit_ref 1.070
_refine_ls_matrix_type full
_refine_ls_number_parameters 20
_refine_ls_number_reflns 406
_refine_ls_number_restraints 0
_refine_ls_restrained_S_all 1.070
_refine_ls_R_factor_all 0.0310
_refine_ls_R_factor_gt 0.0231
_refine_ls_shift/su_max 0.000
_refine_ls_shift/su_mean 0.000
_refine_ls_structure_factor_coef Fsqd
_refine_ls_weighting_details 'calc w=1/[\s^2^(Fo^2^)+(0.0075P)^2^+0.0000P] where P=(Fo^2^+2Fc^2^)/3'
_refine_ls_weighting_scheme calc
_refine_ls_wR_factor_gt 0.0392
_refine_ls_wR_factor_ref 0.0408
_reflns_number_gt 341
_reflns_number_total 406
_reflns_threshold_expression >2sigma(I)
_cod_data_source_file ja401378q_si_001_4.cif
_cod_data_source_block crystal_1s
_cod_original_sg_symbol_H-M 'R -3 c'
_cod_database_code 4120174

loop_
_symmetry_equiv_pos_as_xyz
'x, y, z'
'-y, x-y, z'
'-x+y, -x, z'
'y, x, -z+1/2'
'x-y, -y, -z+1/2'
'-x, -x+y, -z+1/2'
'x+2/3, y+1/3, z+1/3'
'-y+2/3, x-y+1/3, z+1/3'
'-x+y+2/3, -x+1/3, z+1/3'
'y+2/3, x+1/3, -z+5/6'
'x-y+2/3, -y+1/3, -z+5/6'
'-x+2/3, -x+y+1/3, -z+5/6'
'x+1/3, y+2/3, z+2/3'
'-y+1/3, x-y+2/3, z+2/3'
'-x+y+1/3, -x+2/3, z+2/3'
'y+1/3, x+2/3, -z+7/6'
'x-y+1/3, -y+2/3, -z+7/6'
'-x+1/3, -x+y+2/3, -z+7/6'
'-x, -y, -z'
'y, -x+y, -z'
'x-y, x, -z'
'-y, -x, z-1/2'
'-x+y, y, z-1/2'
'x, x-y, z-1/2'
'-x+2/3, -y+1/3, -z+1/3'
'y+2/3, -x+y+1/3, -z+1/3'
'x-y+2/3, x+1/3, -z+1/3'
'-y+2/3, -x+1/3, z-1/6'
'-x+y+2/3, y+1/3, z-1/6'
'x+2/3, x-y+1/3, z-1/6'
'-x+1/3, -y+2/3, -z+2/3'
'y+1/3, -x+y+2/3, -z+2/3'
'x-y+1/3, x+2/3, -z+2/3'
'-y+1/3, -x+2/3, z+1/6'
'-x+y+1/3, y+2/3, z+1/6'
'x+1/3, x-y+2/3, z+1/6'

loop_
_atom_site_label
_atom_site_type_symbol
_atom_site_fract_x
_atom_site_fract_y
_atom_site_fract_z
_atom_site_U_iso_or_equiv
_atom_site_adp_type
_atom_site_occupancy
_atom_site_symmetry_multiplicity
_atom_site_calc_flag
_atom_site_refinement_flags
Ba Ba 0.0000 0.0000 0.09443(5) 0.0114(3) Uani 1 3 d S
Au1 Au 0.34202(6) 0.03798(6) 0.015101(19) 0.01336(16) Uani 1 1 d .
Au2 Au 0.18033(12) 0.0000 0.2500 0.0108(3) Uani 0.371(4) 2 d SP
Zn2 Zn 0.18033(12) 0.0000 0.2500 0.0108(3) Uani 0.629(4) 2 d SP

loop_
_atom_site_aniso_label
_atom_site_aniso_U_11
_atom_site_aniso_U_22
_atom_site_aniso_U_33
_atom_site_aniso_U_23
_atom_site_aniso_U_13
_atom_site_aniso_U_12
Ba 0.0103(4) 0.0103(4) 0.0135(5) 0.000 0.000 0.00515(19)
Au1 0.0141(3) 0.0089(2) 0.0152(2) -0.00063(17) 0.00008(17) 0.00434(19)
Au2 0.0116(5) 0.0087(6) 0.0110(5) -0.0022(4) -0.00110(19) 0.0043(3)
Zn2 0.0116(5) 0.0087(6) 0.0110(5) -0.0022(4) -0.00110(19) 0.0043(3)

loop_
_atom_type_symbol
_atom_type_description
_atom_type_scat_dispersion_real
_atom_type_scat_dispersion_imag
_atom_type_scat_source
Zn Zn 0.2839 1.4301 'International Tables Vol C Tables 4.2.6.8 and 6.1.1.4'
Ba Ba -0.3244 2.2819 'International Tables Vol C Tables 4.2.6.8 and 6.1.1.4'
Au Au -2.0133 8.8022 'International Tables Vol C Tables 4.2.6.8 and 6.1.1.4'

loop_
_geom_angle_atom_site_label_1
_geom_angle_atom_site_label_2
_geom_angle_atom_site_label_3
_geom_angle
_geom_angle_site_symmetry_1
_geom_angle_site_symmetry_3
Au1 Ba Au1 89.73(2) 34 35_545
Au1 Ba Au1 89.73(2) 34 36_445
Au1 Ba Au1 89.73(2) 35_545 36_445
Au1 Ba Au1 86.996(10) 34 .
Au1 Ba Au1 88.359(10) 35_545 .
Au1 Ba Au1 176.21(3) 36_445 .
Au1 Ba Au1 176.21(3) 34 3
Au1 Ba Au1 86.996(10) 35_545 3
Au1 Ba Au1 88.359(10) 36_445 3
Au1 Ba Au1 94.80(2) . 3
Au1 Ba Au1 88.359(10) 34 2
Au1 Ba Au1 176.21(3) 35_545 2
Au1 Ba Au1 86.996(10) 36_445 2
Au1 Ba Au1 94.80(2) . 2
Au1 Ba Au1 94.80(2) 3 2
Au1 Ba Au1 50.858(14) 34 18_554
Au1 Ba Au1 122.90(3) 35_545 18_554
Au1 Ba Au1 56.561(15) 36_445 18_554
Au1 Ba Au1 122.147(11) . 18_554
Au1 Ba Au1 130.005(10) 3 18_554
Au1 Ba Au1 53.520(17) 2 18_554
Au1 Ba Au1 122.90(3) 34 17_444
Au1 Ba Au1 56.559(15) 35_545 17_444
Au1 Ba Au1 50.859(14) 36_445 17_444
Au1 Ba Au1 130.003(10) . 17_444
Au1 Ba Au1 53.519(17) 3 17_444
Au1 Ba Au1 122.148(11) 2 17_444
Au1 Ba Au1 107.320(19) 18_554 17_444
Au1 Ba Au1 56.561(16) 34 16_544
Au1 Ba Au1 50.858(14) 35_545 16_544
Au1 Ba Au1 122.90(3) 36_445 16_544
Au1 Ba Au1 53.518(17) . 16_544
Au1 Ba Au1 122.146(11) 3 16_544
Au1 Ba Au1 130.005(10) 2 16_544
Au1 Ba Au1 107.319(19) 18_554 16_544
Au1 Ba Au1 107.317(19) 17_444 16_544
Au1 Ba Au1 134.200(9) 34 19
Au1 Ba Au1 132.525(8) 35_545 19
Au1 Ba Au1 76.017(17) 36_445 19
Au1 Ba Au1 107.66(3) . 19
Au1 Ba Au1 48.287(10) 3 19
Au1 Ba Au1 48.287(10) 2 19
Au1 Ba Au1 86.335(11) 18_554 19
Au1 Ba Au1 80.623(11) 17_444 19
Au1 Ba Au1 160.59(3) 16_544 19
Au1 Ba Au1 132.525(8) 34 20
Au1 Ba Au1 76.017(17) 35_545 20
Au1 Ba Au1 134.200(9) 36_445 20
Au1 Ba Au1 48.287(10) . 20
Au1 Ba Au1 48.287(10) 3 20
Au1 Ba Au1 107.66(3) 2 20
Au1 Ba Au1 160.59(3) 18_554 20
Au1 Ba Au1 86.333(11) 17_444 20
Au1 Ba Au1 80.621(11) 16_544 20
Au1 Ba Au1 82.30(2) 19 20
Au1 Ba Au1 76.017(18) 34 21
Au1 Ba Au1 134.200(9) 35_545 21
Au1 Ba Au1 132.525(8) 36_445 21
Au1 Ba Au1 48.287(10) . 21
Au1 Ba Au1 107.66(3) 3 21
Au1 Ba Au1 48.287(10) 2 21
Au1 Ba Au1 80.622(11) 18_554 21
Au1 Ba Au1 160.59(3) 17_444 21
Au1 Ba Au1 86.334(11) 16_544 21
Au1 Ba Au1 82.30(2) 19 21
Au1 Ba Au1 82.30(2) 20 21
Zn2 Au1 Au2 0.0 25 25
Zn2 Au1 Zn2 153.001(18) 25 14_544
Au2 Au1 Zn2 153.001(18) 25 14_544
Zn2 Au1 Au2 153.001(18) 25 14_544
Au2 Au1 Au2 153.001(18) 25 14_544
Zn2 Au1 Au2 0.0 14_544 14_544
Zn2 Au1 Zn2 58.03(4) 25 26
Au2 Au1 Zn2 58.03(4) 25 26
Zn2 Au1 Zn2 110.549(17) 14_544 26
Au2 Au1 Zn2 110.549(17) 14_544 26
Zn2 Au1 Au2 58.03(4) 25 26
Au2 Au1 Au2 58.03(4) 25 26
Zn2 Au1 Au2 110.549(17) 14_544 26
Au2 Au1 Au2 110.549(17) 14_544 26
Zn2 Au1 Au2 0.00(4) 26 26
Zn2 Au1 Au1 149.27(3) 25 20
Au2 Au1 Au1 149.27(3) 25 20
Zn2 Au1 Au1 57.059(17) 14_544 20
Au2 Au1 Au1 57.059(17) 14_544 20
Zn2 Au1 Au1 134.73(3) 26 20
Au2 Au1 Au1 134.73(3) 26 20
Zn2 Au1 Au1 57.92(2) 25 21
Au2 Au1 Au1 57.92(2) 25 21
Zn2 Au1 Au1 113.16(3) 14_544 21
Au2 Au1 Au1 113.16(3) 14_544 21
Zn2 Au1 Au1 109.85(3) 26 21
Au2 Au1 Au1 109.85(3) 26 21
Au1 Au1 Au1 114.893(12) 20 21
Zn2 Au1 Au1 60.459(13) 25 16_544
Au2 Au1 Au1 60.459(13) 25 16_544
Zn2 Au1 Au1 135.96(3) 14_544 16_544
Au2 Au1 Au1 135.96(3) 14_544 16_544
Zn2 Au1 Au1 53.673(12) 26 16_544
Au2 Au1 Au1 53.673(12) 26 16_544
Au1 Au1 Au1 102.292(16) 20 16_544
Au1 Au1 Au1 110.85(2) 21 16_544
Zn2 Au1 Au1 105.97(3) 25 19_655
Au2 Au1 Au1 105.97(3) 25 19_655
Zn2 Au1 Au1 58.052(15) 14_544 19_655
Au2 Au1 Au1 58.052(15) 14_544 19_655
Zn2 Au1 Au1 52.497(19) 26 19_655
Au2 Au1 Au1 52.497(19) 26 19_655
Au1 Au1 Au1 100.19(2) 20 19_655
Au1 Au1 Au1 129.86(3) 21 19_655
Au1 Au1 Au1 94.14(2) 16_544 19_655
Zn2 Au1 Ba 77.02(2) 25 28
Au2 Au1 Ba 77.02(2) 25 28
Zn2 Au1 Ba 76.22(2) 14_544 28
Au2 Au1 Ba 76.22(2) 14_544 28
Zn2 Au1 Ba 74.33(2) 26 28
Au2 Au1 Ba 74.33(2) 26 28
Au1 Au1 Ba 130.26(3) 20 28
Au1 Au1 Ba 66.549(16) 21 28
Au1 Au1 Ba 124.359(17) 16_544 28
Au1 Au1 Ba 63.470(14) 19_655 28
Zn2 Au1 Ba 76.52(2) 25 .
Au2 Au1 Ba 76.52(2) 25 .
Zn2 Au1 Ba 127.701(19) 14_544 .
Au2 Au1 Ba 127.701(19) 14_544 .
Zn2 Au1 Ba 115.44(2) 26 .
Au2 Au1 Ba 115.44(2) 26 .
Au1 Au1 Ba 72.981(12) 20 .
Au1 Au1 Ba 72.981(12) 21 .
Au1 Au1 Ba 65.09(2) 16_544 .
Au1 Au1 Ba 155.15(3) 19_655 .
Ba Au1 Ba 139.039(15) 28 .
Au1 Au2 Au1 178.75(5) 35_545 25
Au1 Au2 Au1 115.80(2) 35_545 9
Au1 Au2 Au1 65.023(17) 25 9
Au1 Au2 Au1 65.023(17) 35_545 16_544
Au1 Au2 Au1 115.80(2) 25 16_544
Au1 Au2 Au1 106.47(4) 9 16_544
Au1 Au2 Zn2 64.94(2) 35_545 3
Au1 Au2 Zn2 113.87(2) 25 3
Au1 Au2 Zn2 120.417(18) 9 3
Au1 Au2 Zn2 122.034(17) 16_544 3
Au1 Au2 Au2 64.94(2) 35_545 3
Au1 Au2 Au2 113.87(2) 25 3
Au1 Au2 Au2 120.417(18) 9 3
Au1 Au2 Au2 122.034(17) 16_544 3
Zn2 Au2 Au2 0.00(4) 3 3
Au1 Au2 Zn2 113.87(2) 35_545 2
Au1 Au2 Zn2 64.94(2) 25 2
Au1 Au2 Zn2 122.032(17) 9 2
Au1 Au2 Zn2 120.419(18) 16_544 2
Zn2 Au2 Zn2 60.0 3 2
Au2 Au2 Zn2 60.0 3 2
Au1 Au2 Au2 113.87(2) 35_545 2
Au1 Au2 Au2 64.94(2) 25 2
Au1 Au2 Au2 122.032(17) 9 2
Au1 Au2 Au2 120.419(18) 16_544 2
Zn2 Au2 Au2 60.0 3 2
Au2 Au2 Au2 60.0 3 2
Zn2 Au2 Au2 0.0 2 2
Au1 Au2 Au1 65.87(2) 35_545 27_445
Au1 Au2 Au1 113.94(2) 25 27_445
Au1 Au2 Au1 69.451(17) 9 27_445
Au1 Au2 Au1 121.38(2) 16_544 27_445
Zn2 Au2 Au1 57.02(2) 3 27_445
Au2 Au2 Au1 57.02(2) 3 27_445
Zn2 Au2 Au1 107.38(2) 2 27_445
Au2 Au2 Au1 107.38(2) 2 27_445
Au1 Au2 Au1 113.94(2) 35_545 34
Au1 Au2 Au1 65.87(2) 25 34
Au1 Au2 Au1 121.38(2) 9 34
Au1 Au2 Au1 69.452(17) 16_544 34
Zn2 Au2 Au1 107.38(2) 3 34
Au2 Au2 Au1 107.38(2) 3 34
Zn2 Au2 Au1 57.02(2) 2 34
Au2 Au2 Au1 57.02(2) 2 34
Au1 Au2 Au1 163.70(4) 27_445 34
Au1 Au2 Ba 121.69(3) 35_545 25
Au1 Au2 Ba 59.385(19) 25 25
Au1 Au2 Ba 67.98(3) 9 25
Au1 Au2 Ba 59.23(2) 16_544 25
Zn2 Au2 Ba 167.360(11) 3 25
Au2 Au2 Ba 167.360(11) 3 25
Zn2 Au2 Ba 107.877(10) 2 25
Au2 Au2 Ba 107.877(10) 2 25
Au1 Au2 Ba 134.64(3) 27_445 25
Au1 Au2 Ba 60.490(15) 34 25
Au1 Au2 Ba 59.385(19) 35_545 34_545
Au1 Au2 Ba 121.69(3) 25 34_545
Au1 Au2 Ba 59.23(2) 9 34_545
Au1 Au2 Ba 67.98(3) 16_544 34_545
Zn2 Au2 Ba 107.878(10) 3 34_545
Au2 Au2 Ba 107.878(10) 3 34_545
Zn2 Au2 Ba 167.361(11) 2 34_545
Au2 Au2 Ba 167.361(11) 2 34_545
Au1 Au2 Ba 60.490(15) 27_445 34_545
Au1 Au2 Ba 134.64(3) 34 34_545
Ba Au2 Ba 84.44(2) 25 34_545

loop_
_geom_bond_atom_site_label_1
_geom_bond_atom_site_label_2
_geom_bond_distance
_geom_bond_site_symmetry_2
Ba Au1 3.3125(8) 34
Ba Au1 3.3125(8) 35_545
Ba Au1 3.3125(8) 36_445
Ba Au1 3.3138(7) .
Ba Au1 3.3138(7) 3
Ba Au1 3.3138(7) 2
Ba Au1 3.4231(6) 18_554
Ba Au1 3.4232(6) 17_444
Ba Au1 3.4233(6) 16_544
Ba Au1 3.7071(9) 19
Ba Au1 3.7071(9) 20
Ba Au1 3.7071(9) 21
Au1 Zn2 2.6793(5) 25
Au1 Au2 2.6793(5) 25
Au1 Zn2 2.7050(8) 14_544
Au1 Au2 2.7050(8) 14_544
Au1 Zn2 2.8932(5) 26
Au1 Au2 2.8932(5) 26
Au1 Au1 2.8940(5) 20
Au1 Au1 2.8941(5) 21
Au1 Au1 3.0349(11) 16_544
Au1 Au1 3.1927(9) 19_655
Au1 Ba 3.3126(8) 28
Au2 Au1 2.6793(5) 35_545
Au2 Au1 2.6793(5) 25
Au2 Au1 2.7049(8) 9
Au2 Au1 2.7050(8) 16_544
Au2 Zn2 2.7094(18) 3
Au2 Au2 2.7094(18) 3
Au2 Zn2 2.7094(18) 2
Au2 Au2 2.7094(18) 2
Au2 Au1 2.8933(5) 27_445
Au2 Au1 2.8933(5) 34
Au2 Ba 3.7444(8) 25
Au2 Ba 3.7444(8) 34_545
